data_2023133
loop_
_publ_author_name
'Podda, Enrico'
'Aragoni, M. Carla'
'Caltagirone, Claudia'
'De Filippo, Greta'
'Garau, Alessandra'
'Lippolis, Vito'
'Mancini, Annalisa'
'Pintus, Anna'
'Orton, James B.'
'Coles, Simon J.'
'Arca, Massimiliano'

_publ_section_title
;
 Crystal structure of 4,4&#x2032;-(disulfanediyl)dipyridinium chloride
 triiodide
;
_journal_coeditor_code EE2006
_journal_issue 6
_journal_name_full 'Acta Crystallographica Section E Crystallographic Communications'
_journal_paper_doi 10.1107/S2056989024004213
_journal_volume 80
_journal_year 2024
_chemical_formula_iupac 'C10 H10 N2 S2 2+, Cl -, I3 -'
_chemical_formula_moiety 'C10 H10 N2 S2 2+, Cl -, I3 -'
_chemical_formula_sum 'C10 H10 Cl I3 N2 S2'
_chemical_formula_weight 638.47
_chemical_name_systematic
;
4,4'-(Disulfanediyl)dipyridinium chloride triiodide
;
_space_group_crystal_system monoclinic
_space_group_IT_number 14
_space_group_name_Hall '-P 2ybc'
_space_group_name_H-M_alt 'P 1 21/c 1'
_atom_sites_solution_hydrogens mixed
_atom_sites_solution_primary dual
_audit_creation_method
;
Olex2 1.5
(compiled 2023.08.24 svn.re1ec1418 for OlexSys, GUI svn.r6817)
;
_cell_angle_alpha 90
_cell_angle_beta 117.624(6)
_cell_angle_gamma 90
_cell_formula_units_Z 4
_cell_length_a 12.9631(11)
_cell_length_b 11.3802(5)
_cell_length_c 13.1675(11)
_cell_measurement_reflns_used 17448
_cell_measurement_temperature 120(2)
_cell_measurement_theta_max 27.48
_cell_measurement_theta_min 2.91
_cell_volume 1721.1(2)
_computing_cell_refinement
;
DENZO (Otwinowski & Minor, 1997) & COLLECT (Hooft, 1998)
;
_computing_data_collection
;
COLLECT (Hooft, 1998)
;
_computing_data_reduction
;
DENZO (Otwinowski & Minor, 1997) & COLLECT (Hooft, 1998)
;
_computing_molecular_graphics
;
Olex2 1.5 (Dolomanov <i>et al.</i>,  2009)
;
_computing_publication_material
;
Olex2 1.5 (Dolomanov <i>et al.</i>,  2009)
;
_computing_structure_refinement
;
<i>SHELXL2018/3</i> (Sheldrick, 2015b)
;
_computing_structure_solution
;
<i>SHELXT2018/2</i> (Sheldrick, 2015a)
;
_diffrn_ambient_temperature 120(2)
_diffrn_detector_area_resol_mean 9.091
_diffrn_measured_fraction_theta_full 0.998
_diffrn_measured_fraction_theta_max 0.996
_diffrn_measurement_device 'Bruker-Nonius 95mm CCD camera on \k-goniostat'
_diffrn_measurement_device_type 'Bruker-Nonius 95mm CCD camera on \k-goniostat'
_diffrn_measurement_method '\f & \w scans'
_diffrn_measurement_specimen_support 'glass fibre'
_diffrn_radiation_type MoK\a
_diffrn_radiation_wavelength 0.71073
_diffrn_reflns_av_R_equivalents 0.0267
_diffrn_reflns_av_unetI/netI 0.0274
_diffrn_reflns_limit_h_max 16
_diffrn_reflns_limit_h_min -16
_diffrn_reflns_limit_k_max 14
_diffrn_reflns_limit_k_min -14
_diffrn_reflns_limit_l_max 17
_diffrn_reflns_limit_l_min -16
_diffrn_reflns_number 16769
_diffrn_reflns_theta_full 25.242
_diffrn_reflns_theta_max 27.552
_diffrn_reflns_theta_min 3.098
_exptl_absorpt_coefficient_mu 5.832
_exptl_absorpt_correction_T_max 1.000
_exptl_absorpt_correction_T_min 0.632112
_exptl_absorpt_correction_type multi-scan
_exptl_absorpt_process_details
;
(SADABS; Krause <i>et al.</i>,  2015)
;
_exptl_crystal_colour brown
_exptl_crystal_density_diffrn 2.464
_exptl_crystal_description cut-plate
_exptl_crystal_F_000 1168
_exptl_crystal_size_max 0.32
_exptl_crystal_size_mid 0.22
_exptl_crystal_size_min 0.06
_refine_diff_density_max 0.740
_refine_diff_density_min -0.798
_refine_ls_extinction_coef 0.00091(7)
_refine_ls_extinction_expression Fc^*^=kFc[1+0.001xFc^2^\l^3^/sin(2\q)]^-1/4^
_refine_ls_extinction_method
;
<i>SHELXL2018/3</i> (Sheldrick, 2015b)
;
_refine_ls_goodness_of_fit_ref 1.134
_refine_ls_hydrogen_treatment mixed
_refine_ls_matrix_type full
_refine_ls_number_parameters 170
_refine_ls_number_reflns 3959
_refine_ls_number_restraints 0
_refine_ls_restrained_S_all 1.134
_refine_ls_R_factor_all 0.0259
_refine_ls_R_factor_gt 0.0220
_refine_ls_shift/su_max 0.003
_refine_ls_shift/su_mean 0.000
_refine_ls_structure_factor_coef Fsqd
_refine_ls_weighting_details 'w=1/[\s^2^(Fo^2^)+(0.0127P)^2^+2.0409P] where P=(Fo^2^+2Fc^2^)/3'
_refine_ls_weighting_scheme calc
_refine_ls_wR_factor_gt 0.0451
_refine_ls_wR_factor_ref 0.0463
_reflns_number_gt 3621
_reflns_number_total 3959
_reflns_threshold_expression 'I > 2\s(I)'
_cod_data_source_file ee2006.cif
_cod_data_source_block I
_cod_database_code 2023133
_shelx_space_group_comment
;
The symmetry employed for this shelxl refinement is uniquely defined
by the following loop, which should always be used as a source of
symmetry information in preference to the above space-group names.
They are only intended as comments.
;
_shelx_estimated_absorpt_t_min 0.257
_shelx_estimated_absorpt_t_max 0.721

loop_
_space_group_symop_operation_xyz
'x, y, z'
'-x, y+1/2, -z+1/2'
'-x, -y, -z'
'x, -y-1/2, z-1/2'

loop_
_atom_site_type_symbol
_atom_site_label
_atom_site_fract_x
_atom_site_fract_y
_atom_site_fract_z
_atom_site_U_iso_or_equiv
_atom_site_adp_type
_atom_site_calc_flag
_atom_site_occupancy
_atom_site_disorder_assembly
_atom_site_disorder_group
I I1 0.67827(2) 1.09634(2) 0.41894(2) 0.01952(7) Uani d 1 . .
I I2 0.91260(2) 1.16703(2) 0.50892(2) 0.01704(6) Uani d 1 . .
I I3 1.16454(2) 1.24311(2) 0.59403(2) 0.01907(7) Uani d 1 . .
Cl Cl1 0.39992(6) 0.98349(6) 0.32707(6) 0.01852(15) Uani d 1 . .
S S2 0.78491(6) 0.37523(6) 0.66898(6) 0.01882(16) Uani d 1 . .
S S1 0.68199(6) 0.41735(6) 0.50222(6) 0.01885(16) Uani d 1 . .
N N2 1.1441(2) 0.4996(2) 0.7561(2) 0.0192(5) Uani d 1 . .
H H2 1.211(3) 0.515(3) 0.773(3) 0.023 Uiso d 1 . .
N N1 0.5417(2) 0.7795(2) 0.4871(2) 0.0199(5) Uani d 1 . .
H H1 0.516(3) 0.847(3) 0.477(3) 0.024 Uiso d 1 . .
C C6 0.9235(2) 0.4272(2) 0.6967(2) 0.0158(6) Uani d 1 . .
C C7 1.0175(3) 0.3800(3) 0.7912(2) 0.0177(6) Uani d 1 . .
H H7 1.005658 0.321243 0.836033 0.021 Uiso calc 1 . .
C C8 1.1276(3) 0.4183(3) 0.8198(2) 0.0184(6) Uani d 1 . .
H H8 1.192339 0.386896 0.885121 0.022 Uiso calc 1 . .
C C10 0.9433(3) 0.5117(3) 0.6312(3) 0.0218(6) Uani d 1 . .
H H10 0.880332 0.545123 0.565665 0.026 Uiso calc 1 . .
C C9 1.0561(3) 0.5457(3) 0.6637(3) 0.0221(6) Uani d 1 . .
H H9 1.071345 0.602813 0.619735 0.027 Uiso calc 1 . .
C C1 0.6298(2) 0.5595(2) 0.5052(2) 0.0152(6) Uani d 1 . .
C C5 0.5599(3) 0.6079(3) 0.3976(3) 0.0198(6) Uani d 1 . .
H H5 0.542253 0.564513 0.329894 0.024 Uiso calc 1 . .
C C2 0.6521(2) 0.6235(3) 0.6030(2) 0.0180(6) Uani d 1 . .
H H2A 0.698461 0.591158 0.676964 0.022 Uiso calc 1 . .
C C3 0.6063(3) 0.7340(3) 0.5911(3) 0.0223(7) Uani d 1 . .
H H3 0.620692 0.778684 0.657258 0.027 Uiso calc 1 . .
C C4 0.5170(3) 0.7196(3) 0.3912(3) 0.0209(6) Uani d 1 . .
H H4 0.469740 0.754210 0.318565 0.025 Uiso calc 1 . .

loop_
_atom_site_aniso_label
_atom_site_aniso_U_11
_atom_site_aniso_U_22
_atom_site_aniso_U_33
_atom_site_aniso_U_12
_atom_site_aniso_U_13
_atom_site_aniso_U_23
I1 0.01655(11) 0.02240(11) 0.02038(11) 0.00155(7) 0.00921(9) 0.00205(8)
I2 0.01911(11) 0.01738(10) 0.01659(11) 0.00135(7) 0.00995(8) 0.00154(7)
I3 0.01743(11) 0.02150(11) 0.01500(11) -0.00096(7) 0.00473(8) -0.00102(7)
Cl1 0.0157(3) 0.0192(3) 0.0216(4) 0.0040(3) 0.0095(3) 0.0045(3)
S2 0.0134(4) 0.0209(3) 0.0225(4) 0.0021(3) 0.0086(3) 0.0052(3)
S1 0.0150(4) 0.0173(3) 0.0196(4) 0.0037(3) 0.0042(3) -0.0033(3)
N2 0.0117(12) 0.0193(12) 0.0274(14) -0.0021(10) 0.0098(11) -0.0063(11)
N1 0.0167(13) 0.0164(12) 0.0264(14) 0.0037(10) 0.0099(11) 0.0005(11)
C6 0.0150(14) 0.0162(13) 0.0173(14) 0.0015(11) 0.0083(12) -0.0029(11)
C7 0.0193(15) 0.0203(14) 0.0148(14) 0.0041(12) 0.0091(12) 0.0013(12)
C8 0.0148(15) 0.0221(14) 0.0165(14) 0.0033(11) 0.0056(12) -0.0029(12)
C10 0.0186(16) 0.0207(15) 0.0225(15) 0.0042(12) 0.0064(13) 0.0084(12)
C9 0.0205(16) 0.0199(14) 0.0282(17) -0.0015(12) 0.0131(14) 0.0028(13)
C1 0.0084(13) 0.0163(13) 0.0187(14) -0.0010(10) 0.0043(11) -0.0023(11)
C5 0.0175(15) 0.0221(15) 0.0177(15) 0.0029(12) 0.0064(12) -0.0027(12)
C2 0.0153(15) 0.0191(14) 0.0147(14) 0.0007(11) 0.0027(12) 0.0000(12)
C3 0.0200(16) 0.0199(14) 0.0229(16) -0.0006(12) 0.0065(13) -0.0079(13)
C4 0.0194(16) 0.0228(15) 0.0207(15) 0.0036(12) 0.0094(13) 0.0043(13)

loop_
_atom_type_symbol
_atom_type_description
_atom_type_scat_dispersion_real
_atom_type_scat_dispersion_imag
_atom_type_scat_source
C C 0.0033 0.0016 'International Tables Vol C Tables 4.2.6.8 and 6.1.1.4'
H H 0.0000 0.0000 'International Tables Vol C Tables 4.2.6.8 and 6.1.1.4'
Cl Cl 0.1484 0.1585 'International Tables Vol C Tables 4.2.6.8 and 6.1.1.4'
I I -0.4742 1.8119 'International Tables Vol C Tables 4.2.6.8 and 6.1.1.4'
N N 0.0061 0.0033 'International Tables Vol C Tables 4.2.6.8 and 6.1.1.4'
S S 0.1246 0.1234 'International Tables Vol C Tables 4.2.6.8 and 6.1.1.4'

loop_
_geom_angle_atom_site_label_1
_geom_angle_atom_site_label_2
_geom_angle_atom_site_label_3
_geom_angle_site_symmetry_1
_geom_angle_site_symmetry_3
_geom_angle
_geom_angle_publ_flag
I1 I2 I3 . . 177.129(8) ?
C6 S2 S1 . . 103.93(10) ?
C1 S1 S2 . . 105.03(10) ?
C8 N2 H2 . . 116(2) ?
C9 N2 H2 . . 122(2) ?
C9 N2 C8 . . 122.0(3) ?
C3 N1 H1 . . 123(2) ?
C3 N1 C4 . . 122.1(3) ?
C4 N1 H1 . . 115(2) ?
C7 C6 S2 . . 116.4(2) ?
C7 C6 C10 . . 119.1(3) ?
C10 C6 S2 . . 124.5(2) ?
C6 C7 H7 . . 120.2 ?
C8 C7 C6 . . 119.6(3) ?
C8 C7 H7 . . 120.2 ?
N2 C8 C7 . . 120.0(3) ?
N2 C8 H8 . . 120.0 ?
C7 C8 H8 . . 120.0 ?
C6 C10 H10 . . 120.8 ?
C9 C10 C6 . . 118.4(3) ?
C9 C10 H10 . . 120.8 ?
N2 C9 C10 . . 120.7(3) ?
N2 C9 H9 . . 119.6 ?
C10 C9 H9 . . 119.6 ?
C5 C1 S1 . . 114.5(2) ?
C2 C1 S1 . . 125.9(2) ?
C2 C1 C5 . . 119.6(3) ?
C1 C5 H5 . . 120.6 ?
C4 C5 C1 . . 118.8(3) ?
C4 C5 H5 . . 120.6 ?
C1 C2 H2A . . 120.6 ?
C3 C2 C1 . . 118.9(3) ?
C3 C2 H2A . . 120.6 ?
N1 C3 C2 . . 120.5(3) ?
N1 C3 H3 . . 119.8 ?
C2 C3 H3 . . 119.8 ?
N1 C4 C5 . . 120.1(3) ?
N1 C4 H4 . . 120.0 ?
C5 C4 H4 . . 120.0 ?

loop_
_geom_bond_atom_site_label_1
_geom_bond_atom_site_label_2
_geom_bond_site_symmetry_2
_geom_bond_distance
_geom_bond_publ_flag
I1 I2 . 2.8180(4) ?
I2 I3 . 3.0459(4) ?
S2 S1 . 2.0285(11) ?
S2 C6 . 1.762(3) ?
S1 C1 . 1.762(3) ?
N2 H2 . 0.81(3) ?
N2 C8 . 1.331(4) ?
N2 C9 . 1.330(4) ?
N1 H1 . 0.82(3) ?
N1 C3 . 1.334(4) ?
N1 C4 . 1.337(4) ?
C6 C7 . 1.384(4) ?
C6 C10 . 1.393(4) ?
C7 H7 . 0.9500 ?
C7 C8 . 1.368(4) ?
C8 H8 . 0.9500 ?
C10 H10 . 0.9500 ?
C10 C9 . 1.375(4) ?
C9 H9 . 0.9500 ?
C1 C5 . 1.394(4) ?
C1 C2 . 1.387(4) ?
C5 H5 . 0.9500 ?
C5 C4 . 1.374(4) ?
C2 H2A . 0.9500 ?
C2 C3 . 1.368(4) ?
C3 H3 . 0.9500 ?
C4 H4 . 0.9500 ?

loop_
_geom_torsion_atom_site_label_1
_geom_torsion_atom_site_label_2
_geom_torsion_atom_site_label_3
_geom_torsion_atom_site_label_4
_geom_torsion_site_symmetry_1
_geom_torsion_site_symmetry_2
_geom_torsion_site_symmetry_3
_geom_torsion_site_symmetry_4
_geom_torsion
_geom_torsion_publ_flag
S2 S1 C1 C5 . . . . 177.6(2) ?
S2 S1 C1 C2 . . . . -2.7(3) ?
S2 C6 C7 C8 . . . . -178.3(2) ?
S2 C6 C10 C9 . . . . 178.9(2) ?
S1 S2 C6 C7 . . . . -160.8(2) ?
S1 S2 C6 C10 . . . . 19.9(3) ?
S1 C1 C5 C4 . . . . -178.7(2) ?
S1 C1 C2 C3 . . . . 179.1(2) ?
C6 C7 C8 N2 . . . . -0.8(4) ?
C6 C10 C9 N2 . . . . -0.5(4) ?
C7 C6 C10 C9 . . . . -0.4(4) ?
C8 N2 C9 C10 . . . . 0.9(4) ?
C10 C6 C7 C8 . . . . 1.1(4) ?
C9 N2 C8 C7 . . . . -0.2(4) ?
C1 C5 C4 N1 . . . . -0.5(4) ?
C1 C2 C3 N1 . . . . -0.2(4) ?
C5 C1 C2 C3 . . . . -1.2(4) ?
C2 C1 C5 C4 . . . . 1.5(4) ?
C3 N1 C4 C5 . . . . -0.9(5) ?
C4 N1 C3 C2 . . . . 1.3(5) ?
